data_1564115
loop_
_publ_author_name
'Li, Jun-Xia'
'Du, Zhong-Xiang'
'Zhang, Lu-Lu'
'Liu, Duo-Li'
'Pan, Qiu-Yue'

_publ_section_title
;
 Doubly mononuclear cocrystal and oxalato-bridged binuclear copper
 compounds containing flexible 2-((3,5,6-trichloropyridin-2-yl)oxy)acetate
 tectons: Synthesis, crystal analysis and magnetic properties
;
_journal_name_full 'Inorganica Chimica Acta'
_journal_page_first 119890
_journal_paper_doi 10.1016/j.ica.2020.119890
_journal_volume 512
_journal_year 2020
_chemical_formula_moiety 'C36 H22 Cl6 Cu2 N6 O10, 2(C2 H6 O)'
_chemical_formula_sum 'C40 H34 Cl6 Cu2 N6 O12'
_chemical_formula_weight 1130.51
_space_group_crystal_system triclinic
_space_group_IT_number 2
_space_group_name_Hall '-P 1'
_space_group_name_H-M_alt 'P -1'
_atom_sites_solution_hydrogens geom
_atom_sites_solution_primary iterative
_cell_angle_alpha 94.019(4)
_cell_angle_beta 102.129(5)
_cell_angle_gamma 106.347(5)
_cell_formula_units_Z 1
_cell_length_a 7.7129(4)
_cell_length_b 9.8035(5)
_cell_length_c 16.0541(9)
_cell_measurement_reflns_used 2884
_cell_measurement_temperature 291.2(2)
_cell_measurement_theta_max 25.2530
_cell_measurement_theta_min 3.9230
_cell_volume 1127.97(11)
_computing_cell_refinement 'CrysAlisPro 1.171.39.46 (Rigaku OD, 2018)'
_computing_data_collection 'CrysAlisPro 1.171.39.46 (Rigaku OD, 2018)'
_computing_data_reduction 'CrysAlisPro 1.171.39.46 (Rigaku OD, 2018)'
_computing_molecular_graphics 'Olex2 (Dolomanov et al., 2009)'
_computing_publication_material 'Olex2 (Dolomanov et al., 2009)'
_computing_structure_refinement 'ShelXL (Sheldrick, 2015)'
_computing_structure_solution 'olex2.solve (Bourhis et al., 2015)'
_diffrn_ambient_temperature 291.2(2)
_diffrn_detector 'CCD plate'
_diffrn_detector_area_resol_mean 8.0584
_diffrn_detector_type EosS2
_diffrn_measured_fraction_theta_full 0.998
_diffrn_measured_fraction_theta_max 0.826
_diffrn_measurement_details
;
List of Runs (angles in degrees, time in seconds):

  # Type    Start    End  Width  t~exp~   \w     \q     \k     \f   Frames
--------------------------------------------------------------------------
  1  \w    -12.00  14.00   1.00   10.00    --  -13.80  19.00-180.00   26
  2  \w    -30.00   8.00   1.00   10.00    --  -13.80 -86.00 114.00   38
  3  \w    -28.00  52.00   1.00   10.00    --  -13.80  57.00  90.00   80
  4  \w    -12.00  19.00   1.00   10.00    --  -13.80 -99.00   0.00   31
  5  \w    -52.00  42.00   1.00   10.00    --   14.82 -77.00-150.00   94
  6  \w    -10.00  80.00   1.00   10.00    --   14.82  77.00 -30.00   90
;
_diffrn_measurement_device 'four-circle diffractometer'
_diffrn_measurement_device_type 'SuperNova, Single source at offset/far, EosS2'
_diffrn_measurement_method '\w scans'
_diffrn_orient_matrix_type 'CrysAlisPro convention (1999,Acta A55,543-557)'
_diffrn_orient_matrix_UB_11 -0.0283681000
_diffrn_orient_matrix_UB_12 -0.0438393000
_diffrn_orient_matrix_UB_13 -0.0404816000
_diffrn_orient_matrix_UB_21 -0.0928127000
_diffrn_orient_matrix_UB_22 -0.0225081000
_diffrn_orient_matrix_UB_23 0.0047200000
_diffrn_orient_matrix_UB_31 -0.0181017000
_diffrn_orient_matrix_UB_32 0.0580219000
_diffrn_orient_matrix_UB_33 -0.0205102000
_diffrn_radiation_monochromator mirror
_diffrn_radiation_probe x-ray
_diffrn_radiation_type MoK\a
_diffrn_radiation_wavelength 0.71073
_diffrn_reflns_av_R_equivalents 0.0328
_diffrn_reflns_av_unetI/netI 0.0726
_diffrn_reflns_Laue_measured_fraction_full 0.998
_diffrn_reflns_Laue_measured_fraction_max 0.826
_diffrn_reflns_limit_h_max 9
_diffrn_reflns_limit_h_min -9
_diffrn_reflns_limit_k_max 12
_diffrn_reflns_limit_k_min -12
_diffrn_reflns_limit_l_max 20
_diffrn_reflns_limit_l_min -13
_diffrn_reflns_number 8846
_diffrn_reflns_point_group_measured_fraction_full 0.998
_diffrn_reflns_point_group_measured_fraction_max 0.826
_diffrn_reflns_theta_full 25.242
_diffrn_reflns_theta_max 28.415
_diffrn_reflns_theta_min 3.368
_diffrn_source 'micro-focus sealed X-ray tube'
_diffrn_source_type 'SuperNova (Mo) X-ray Source'
_exptl_absorpt_coefficient_mu 1.367
_exptl_absorpt_correction_T_max 1.00000
_exptl_absorpt_correction_T_min 0.63426
_exptl_absorpt_correction_type multi-scan
_exptl_absorpt_process_details
;
CrysAlisPro 1.171.39.46 (Rigaku Oxford Diffraction, 2018)
Empirical absorption correction using spherical harmonics,
 implemented in SCALE3 ABSPACK scaling algorithm.
;
_exptl_crystal_colour blue
_exptl_crystal_colour_primary blue
_exptl_crystal_density_diffrn 1.664
_exptl_crystal_description block
_exptl_crystal_F_000 572
_exptl_crystal_size_max 0.25
_exptl_crystal_size_mid 0.22
_exptl_crystal_size_min 0.2
_refine_diff_density_max 0.352
_refine_diff_density_min -0.360
_refine_diff_density_rms 0.072
_refine_ls_extinction_coef .
_refine_ls_extinction_method none
_refine_ls_goodness_of_fit_ref 1.035
_refine_ls_hydrogen_treatment constr
_refine_ls_matrix_type full
_refine_ls_number_parameters 300
_refine_ls_number_reflns 4683
_refine_ls_number_restraints 0
_refine_ls_restrained_S_all 1.035
_refine_ls_R_factor_all 0.0780
_refine_ls_R_factor_gt 0.0499
_refine_ls_shift/su_max 0.001
_refine_ls_shift/su_mean 0.000
_refine_ls_structure_factor_coef Fsqd
_refine_ls_weighting_details 'w=1/[\s^2^(Fo^2^)+(0.0272P)^2^] where P=(Fo^2^+2Fc^2^)/3'
_refine_ls_weighting_scheme calc
_refine_ls_wR_factor_gt 0.0785
_refine_ls_wR_factor_ref 0.0872
_reflns_Friedel_coverage 0.000
_reflns_Friedel_fraction_full .
_reflns_Friedel_fraction_max .
_reflns_number_gt 3454
_reflns_number_total 4683
_reflns_threshold_expression 'I > 2\s(I)'
_cod_data_source_file ICA-2020-512-119890.cif
_cod_data_source_block cu2
_cod_database_code 1564115
_shelx_space_group_comment
;
The symmetry employed for this shelxl refinement is uniquely defined
by the following loop, which should always be used as a source of
symmetry information in preference to the above space-group names.
They are only intended as comments.
;
_shelx_estimated_absorpt_t_max 0.772
_shelx_estimated_absorpt_t_min 0.726
_reflns_odcompleteness_completeness 99.76
_reflns_odcompleteness_iscentric 1
_reflns_odcompleteness_theta 25.30
_olex2_refinement_description
;
1. Fixed Uiso
 At 1.2 times of:
  All C(H) groups, All C(H,H) groups
 At 1.5 times of:
  All C(H,H,H) groups, All O(H) groups
2.a Secondary CH2 refined with riding coordinates:
 C6(H6A,H6B), C10(H10A,H10B)
2.b Aromatic/amide H refined with riding coordinates:
 C14(H14), C13(H13), C19(H19), C20(H20), C17(H17), C12(H12), C18(H18),
 C11(H11), C3(H3)
2.c Idealised Me refined as rotating group:
 C9(H9A,H9B,H9C)
2.d Idealised tetrahedral OH refined as rotating group:
 O6(H6)
;

loop_
_space_group_symop_operation_xyz
'x, y, z'
'-x, -y, -z'

loop_
_atom_site_label
_atom_site_type_symbol
_atom_site_fract_x
_atom_site_fract_y
_atom_site_fract_z
_atom_site_U_iso_or_equiv
_atom_site_adp_type
_atom_site_occupancy
_atom_site_site_symmetry_order
_atom_site_calc_flag
_atom_site_refinement_flags_posn
_atom_site_refinement_flags_adp
_atom_site_refinement_flags_occupancy
_atom_site_disorder_assembly
_atom_site_disorder_group
Cu1 Cu 0.28053(5) 0.24757(4) 0.52356(3) 0.02755(13) Uani 1 1 d . . . . .
Cl1 Cl 0.68841(14) -0.10758(10) 0.91940(6) 0.0558(3) Uani 1 1 d . . . . .
Cl2 Cl 0.73886(15) 0.40827(12) 1.08036(7) 0.0647(3) Uani 1 1 d . . . . .
Cl3 Cl 0.73073(15) 0.52448(10) 0.90072(7) 0.0633(3) Uani 1 1 d . . . . .
O1 O 0.4926(3) 0.2146(2) 0.59721(14) 0.0357(6) Uani 1 1 d . . . . .
O2 O 0.3381(3) 0.0581(3) 0.67042(15) 0.0486(7) Uani 1 1 d . . . . .
O3 O 0.6673(3) 0.0418(2) 0.76921(14) 0.0338(5) Uani 1 1 d . . . . .
O4 O 0.2002(3) 0.0551(2) 0.45985(13) 0.0302(5) Uani 1 1 d . . . . .
O5 O -0.0068(3) -0.1615(2) 0.44391(14) 0.0310(5) Uani 1 1 d . . . . .
O6 O 0.2495(3) -0.0098(3) 0.82398(17) 0.0543(7) Uani 1 1 d . . . . .
H6 H 0.2983 0.0115 0.7840 0.081 Uiso 1 1 calc GR . . . .
N1 N 0.6980(3) 0.2651(3) 0.83798(17) 0.0324(7) Uani 1 1 d . . . . .
N2 N 0.1747(3) 0.3367(3) 0.42311(17) 0.0282(6) Uani 1 1 d . . . . .
N3 N 0.3462(3) 0.4478(3) 0.58086(16) 0.0273(6) Uani 1 1 d . . . . .
C16 C 0.1853(4) 0.4752(3) 0.4425(2) 0.0258(7) Uani 1 1 d . . . . .
C15 C 0.2828(4) 0.5393(3) 0.5322(2) 0.0273(7) Uani 1 1 d . . . . .
C14 C 0.3077(4) 0.6781(3) 0.5659(2) 0.0368(8) Uani 1 1 d . . . . .
H14 H 0.2654 0.7400 0.5314 0.044 Uiso 1 1 calc R . . . .
C13 C 0.3960(5) 0.7249(4) 0.6513(2) 0.0445(9) Uani 1 1 d . . . . .
H13 H 0.4114 0.8177 0.6756 0.053 Uiso 1 1 calc R . . . .
C19 C 0.0175(5) 0.3393(4) 0.2797(2) 0.0472(10) Uani 1 1 d . . . . .
H19 H -0.0384 0.2911 0.2243 0.057 Uiso 1 1 calc R . . . .
C20 C 0.0911(4) 0.2707(4) 0.3434(2) 0.0391(9) Uani 1 1 d . . . . .
H20 H 0.0822 0.1747 0.3304 0.047 Uiso 1 1 calc R . . . .
C17 C 0.1101(4) 0.5496(4) 0.3812(2) 0.0358(8) Uani 1 1 d . . . . .
H17 H 0.1153 0.6445 0.3954 0.043 Uiso 1 1 calc R . . . .
C12 C 0.4614(4) 0.6313(4) 0.7003(2) 0.0457(9) Uani 1 1 d . . . . .
H12 H 0.5227 0.6607 0.7580 0.055 Uiso 1 1 calc R . . . .
C18 C 0.0281(5) 0.4796(4) 0.2994(2) 0.0462(10) Uani 1 1 d . . . . .
H18 H -0.0206 0.5279 0.2570 0.055 Uiso 1 1 calc R . . . .
C11 C 0.4351(4) 0.4953(4) 0.6631(2) 0.0383(9) Uani 1 1 d . . . . .
H11 H 0.4807 0.4332 0.6963 0.046 Uiso 1 1 calc R . . . .
C1 C 0.7168(4) 0.3468(4) 0.9104(2) 0.0368(9) Uani 1 1 d . . . . .
C2 C 0.7242(4) 0.2985(4) 0.9889(2) 0.0390(9) Uani 1 1 d . . . . .
C3 C 0.7160(4) 0.1555(4) 0.9926(2) 0.0407(9) Uani 1 1 d . . . . .
H3 H 0.7221 0.1188 1.0446 0.049 Uiso 1 1 calc R . . . .
C4 C 0.6988(4) 0.0701(3) 0.9187(2) 0.0323(8) Uani 1 1 d . . . . .
C5 C 0.6882(4) 0.1277(3) 0.8412(2) 0.0285(7) Uani 1 1 d . . . . .
C6 C 0.6673(4) 0.1062(3) 0.69135(19) 0.0328(8) Uani 1 1 d . . . . .
H6A H 0.6988 0.0461 0.6500 0.039 Uiso 1 1 calc R . . . .
H6B H 0.7625 0.1989 0.7038 0.039 Uiso 1 1 calc R . . . .
C7 C 0.4800(4) 0.1263(3) 0.6516(2) 0.0295(7) Uani 1 1 d . . . . .
C8 C 0.0542(4) -0.0322(3) 0.47165(19) 0.0241(7) Uani 1 1 d . . . . .
C9 C 0.1957(6) 0.2210(5) 0.8378(4) 0.1004(19) Uani 1 1 d . . . . .
H9A H 0.2257 0.2498 0.7853 0.151 Uiso 1 1 calc GR . . . .
H9B H 0.3060 0.2528 0.8838 0.151 Uiso 1 1 calc GR . . . .
H9C H 0.1043 0.2630 0.8507 0.151 Uiso 1 1 calc GR . . . .
C10 C 0.1217(5) 0.0659(5) 0.8279(3) 0.0676(13) Uani 1 1 d . . . . .
H10A H 0.0664 0.0400 0.8758 0.081 Uiso 1 1 calc R . . . .
H10B H 0.0228 0.0345 0.7758 0.081 Uiso 1 1 calc R . . . .

loop_
_atom_site_aniso_label
_atom_site_aniso_U_11
_atom_site_aniso_U_22
_atom_site_aniso_U_33
_atom_site_aniso_U_23
_atom_site_aniso_U_13
_atom_site_aniso_U_12
Cu1 0.0321(2) 0.0201(2) 0.0290(3) 0.00297(18) 0.00587(17) 0.00681(16)
Cl1 0.0906(7) 0.0400(6) 0.0454(7) 0.0167(5) 0.0220(5) 0.0262(5)
Cl2 0.0896(8) 0.0649(8) 0.0373(7) -0.0116(5) 0.0055(5) 0.0313(6)
Cl3 0.0937(8) 0.0365(6) 0.0627(8) 0.0063(5) 0.0159(6) 0.0270(5)
O1 0.0394(13) 0.0277(13) 0.0375(15) 0.0121(11) 0.0018(10) 0.0099(10)
O2 0.0399(14) 0.0656(18) 0.0489(18) 0.0290(15) 0.0171(12) 0.0194(13)
O3 0.0443(13) 0.0365(14) 0.0249(14) 0.0083(11) 0.0061(10) 0.0196(11)
O4 0.0357(12) 0.0211(13) 0.0347(14) -0.0021(10) 0.0160(10) 0.0062(10)
O5 0.0365(12) 0.0193(13) 0.0391(15) -0.0016(11) 0.0149(10) 0.0083(10)
O6 0.0569(16) 0.0621(19) 0.058(2) 0.0219(15) 0.0242(13) 0.0295(14)
N1 0.0358(15) 0.0327(17) 0.0311(18) 0.0075(14) 0.0076(13) 0.0141(13)
N2 0.0315(14) 0.0230(16) 0.0268(17) 0.0023(13) 0.0037(12) 0.0060(12)
N3 0.0340(14) 0.0226(15) 0.0247(17) 0.0018(13) 0.0060(12) 0.0085(12)
C16 0.0235(16) 0.0201(18) 0.033(2) 0.0052(15) 0.0085(14) 0.0035(13)
C15 0.0269(16) 0.0203(18) 0.035(2) 0.0073(16) 0.0120(14) 0.0025(13)
C14 0.044(2) 0.025(2) 0.041(2) 0.0059(17) 0.0116(17) 0.0094(16)
C13 0.055(2) 0.025(2) 0.048(3) -0.0069(19) 0.0134(19) 0.0073(17)
C19 0.059(2) 0.042(2) 0.027(2) 0.0054(19) -0.0057(17) 0.0046(19)
C20 0.049(2) 0.028(2) 0.036(2) 0.0015(18) 0.0033(17) 0.0100(16)
C17 0.0403(19) 0.026(2) 0.039(2) 0.0125(17) 0.0047(16) 0.0081(15)
C12 0.052(2) 0.036(2) 0.038(2) -0.0092(19) 0.0000(18) 0.0054(18)
C18 0.052(2) 0.038(2) 0.042(3) 0.015(2) -0.0006(18) 0.0098(18)
C11 0.047(2) 0.033(2) 0.031(2) 0.0006(18) 0.0017(17) 0.0126(17)
C1 0.0361(19) 0.032(2) 0.041(2) 0.0032(18) 0.0044(17) 0.0128(16)
C2 0.0378(19) 0.046(2) 0.033(2) -0.0005(18) 0.0044(16) 0.0156(17)
C3 0.046(2) 0.049(2) 0.029(2) 0.0092(19) 0.0050(16) 0.0185(18)
C4 0.0385(19) 0.033(2) 0.030(2) 0.0102(17) 0.0100(15) 0.0153(15)
C5 0.0236(16) 0.033(2) 0.027(2) 0.0026(16) 0.0023(14) 0.0079(14)
C6 0.0407(19) 0.039(2) 0.025(2) 0.0096(16) 0.0123(15) 0.0173(16)
C7 0.0384(19) 0.0272(19) 0.024(2) -0.0006(15) 0.0059(15) 0.0136(15)
C8 0.0295(17) 0.0238(19) 0.0208(18) 0.0040(15) 0.0040(13) 0.0120(14)
C9 0.076(3) 0.059(4) 0.171(6) -0.001(4) 0.041(3) 0.024(3)
C10 0.052(2) 0.078(3) 0.084(4) 0.019(3) 0.027(2) 0.028(2)

loop_
_atom_type_symbol
_atom_type_description
_atom_type_scat_dispersion_real
_atom_type_scat_dispersion_imag
_atom_type_scat_source
C C 0.0033 0.0016 'International Tables Vol C Tables 4.2.6.8 and 6.1.1.4'
H H 0.0000 0.0000 'International Tables Vol C Tables 4.2.6.8 and 6.1.1.4'
Cl Cl 0.1484 0.1585 'International Tables Vol C Tables 4.2.6.8 and 6.1.1.4'
Cu Cu 0.3201 1.2651 'International Tables Vol C Tables 4.2.6.8 and 6.1.1.4'
N N 0.0061 0.0033 'International Tables Vol C Tables 4.2.6.8 and 6.1.1.4'
O O 0.0106 0.0060 'International Tables Vol C Tables 4.2.6.8 and 6.1.1.4'

loop_
_geom_angle_atom_site_label_1
_geom_angle_atom_site_label_2
_geom_angle_atom_site_label_3
_geom_angle
_geom_angle_site_symmetry_1
_geom_angle_site_symmetry_3
O1 Cu1 O4 92.48(8) . .
O1 Cu1 O5 116.85(8) . 2_556
O1 Cu1 N2 149.46(10) . .
O1 Cu1 N3 92.38(9) . .
O4 Cu1 O5 80.43(8) . 2_556
O4 Cu1 N2 94.52(9) . .
O4 Cu1 N3 175.06(9) . .
N2 Cu1 O5 93.63(9) . 2_556
N3 Cu1 O5 98.10(9) . 2_556
N3 Cu1 N2 80.83(10) . .
C7 O1 Cu1 123.7(2) . .
C5 O3 C6 117.2(2) . .
C8 O4 Cu1 116.92(19) . .
C8 O5 Cu1 107.80(18) . 2_556
C10 O6 H6 109.5 . .
C1 N1 C5 118.2(3) . .
C16 N2 Cu1 114.5(2) . .
C20 N2 Cu1 126.6(2) . .
C20 N2 C16 118.9(3) . .
C15 N3 Cu1 115.6(2) . .
C11 N3 Cu1 125.6(2) . .
C11 N3 C15 118.6(3) . .
N2 C16 C15 114.8(3) . .
N2 C16 C17 121.3(3) . .
C17 C16 C15 123.9(3) . .
N3 C15 C16 114.1(3) . .
N3 C15 C14 121.3(3) . .
C14 C15 C16 124.6(3) . .
C15 C14 H14 120.3 . .
C15 C14 C13 119.4(3) . .
C13 C14 H14 120.3 . .
C14 C13 H13 120.6 . .
C14 C13 C12 118.8(3) . .
C12 C13 H13 120.6 . .
C20 C19 H19 120.7 . .
C18 C19 H19 120.7 . .
C18 C19 C20 118.6(3) . .
N2 C20 C19 122.5(3) . .
N2 C20 H20 118.8 . .
C19 C20 H20 118.8 . .
C16 C17 H17 120.8 . .
C18 C17 C16 118.4(3) . .
C18 C17 H17 120.8 . .
C13 C12 H12 120.4 . .
C11 C12 C13 119.2(3) . .
C11 C12 H12 120.4 . .
C19 C18 C17 120.3(3) . .
C19 C18 H18 119.9 . .
C17 C18 H18 119.9 . .
N3 C11 C12 122.5(3) . .
N3 C11 H11 118.7 . .
C12 C11 H11 118.7 . .
N1 C1 Cl3 115.3(3) . .
N1 C1 C2 124.1(3) . .
C2 C1 Cl3 120.7(3) . .
C1 C2 Cl2 122.0(3) . .
C1 C2 C3 117.8(3) . .
C3 C2 Cl2 120.2(3) . .
C2 C3 H3 120.6 . .
C4 C3 C2 118.9(3) . .
C4 C3 H3 120.6 . .
C3 C4 Cl1 121.0(3) . .
C3 C4 C5 119.4(3) . .
C5 C4 Cl1 119.7(3) . .
O3 C5 C4 118.6(3) . .
N1 C5 O3 119.8(3) . .
N1 C5 C4 121.6(3) . .
O3 C6 H6A 109.1 . .
O3 C6 H6B 109.1 . .
O3 C6 C7 112.6(2) . .
H6A C6 H6B 107.8 . .
C7 C6 H6A 109.1 . .
C7 C6 H6B 109.1 . .
O1 C7 C6 112.2(3) . .
O2 C7 O1 126.8(3) . .
O2 C7 C6 120.9(3) . .
O4 C8 C8 115.9(3) . 2_556
O5 C8 O4 126.0(3) . .
O5 C8 C8 118.1(3) . 2_556
H9A C9 H9B 109.5 . .
H9A C9 H9C 109.5 . .
H9B C9 H9C 109.5 . .
C10 C9 H9A 109.5 . .
C10 C9 H9B 109.5 . .
C10 C9 H9C 109.5 . .
O6 C10 C9 116.0(3) . .
O6 C10 H10A 108.3 . .
O6 C10 H10B 108.3 . .
C9 C10 H10A 108.3 . .
C9 C10 H10B 108.3 . .
H10A C10 H10B 107.4 . .

loop_
_geom_bond_atom_site_label_1
_geom_bond_atom_site_label_2
_geom_bond_distance
_geom_bond_site_symmetry_2
Cu1 O1 1.9278(19) .
Cu1 O4 1.948(2) .
Cu1 O5 2.228(2) 2_556
Cu1 N2 2.019(2) .
Cu1 N3 1.986(2) .
Cl1 C4 1.722(3) .
Cl2 C2 1.723(4) .
Cl3 C1 1.735(3) .
O1 C7 1.271(3) .
O2 C7 1.222(4) .
O3 C5 1.334(4) .
O3 C6 1.440(3) .
O4 C8 1.267(3) .
O5 Cu1 2.2279(19) 2_556
O5 C8 1.235(3) .
O6 H6 0.8200 .
O6 C10 1.399(4) .
N1 C1 1.322(4) .
N1 C5 1.333(4) .
N2 C16 1.348(4) .
N2 C20 1.331(4) .
N3 C15 1.356(3) .
N3 C11 1.336(4) .
C16 C15 1.478(4) .
C16 C17 1.391(4) .
C15 C14 1.375(4) .
C14 H14 0.9300 .
C14 C13 1.377(4) .
C13 H13 0.9300 .
C13 C12 1.382(4) .
C19 H19 0.9300 .
C19 C20 1.374(4) .
C19 C18 1.365(5) .
C20 H20 0.9300 .
C17 H17 0.9300 .
C17 C18 1.370(5) .
C12 H12 0.9300 .
C12 C11 1.364(4) .
C18 H18 0.9300 .
C11 H11 0.9300 .
C1 C2 1.372(4) .
C2 C3 1.392(4) .
C3 H3 0.9300 .
C3 C4 1.363(4) .
C4 C5 1.398(4) .
C6 H6A 0.9700 .
C6 H6B 0.9700 .
C6 C7 1.524(4) .
C8 C8 1.569(6) 2_556
C9 H9A 0.9600 .
C9 H9B 0.9600 .
C9 H9C 0.9600 .
C9 C10 1.450(5) .
C10 H10A 0.9700 .
C10 H10B 0.9700 .

loop_
_geom_hbond_atom_site_label_D
_geom_hbond_atom_site_label_H
_geom_hbond_atom_site_label_A
_geom_hbond_distance_DH
_geom_hbond_distance_HA
_geom_hbond_distance_DA
_geom_hbond_angle_DHA
_geom_hbond_site_symmetry_A
O6 H6 O2 0.82 1.98 2.769(3) 162.7 .
